data_1557999
loop_
_publ_author_name
'Eichenberger, Sarah'
'H\"onig, Moritz'
'Richter, Matthieu J. R.'
'Gershoni-Poranne, Renana'
'Carreira, Erick M.'

_publ_section_title
;
 Ring-fused cyclobutanes via cycloisomerization of alkylidenecyclopropane
 acylsilanes
;
_journal_issue 20
_journal_name_full 'Chemical Science'
_journal_page_first 5294
_journal_page_last 5298
_journal_paper_doi 10.1039/D0SC02224A
_journal_volume 11
_journal_year 2020
_chemical_formula_moiety 'C28 H30 Br N O2 Si, C3 H7'
_chemical_formula_sum 'C31 H37 Br N O2 Si'
_chemical_formula_weight 563.61
_space_group_crystal_system monoclinic
_space_group_IT_number 14
_space_group_name_Hall '-P 2ybc'
_space_group_name_H-M_alt 'P 1 21/c 1'
_atom_sites_solution_hydrogens mixed
_atom_sites_solution_primary dual
_audit_creation_date 2019-07-01
_audit_creation_method
;
Olex2 1.2
(compiled 2018.05.29 svn.r3508 for OlexSys, GUI svn.r5506)
;
_audit_update_record
;
2020-04-17 deposited with the CCDC.	2020-05-04 downloaded from the CCDC.
;
_cell_angle_alpha 90
_cell_angle_beta 106.5460(10)
_cell_angle_gamma 90
_cell_formula_units_Z 4
_cell_length_a 19.00200(10)
_cell_length_b 8.35050(10)
_cell_length_c 18.65040(10)
_cell_measurement_reflns_used 57270
_cell_measurement_temperature 100.0(1)
_cell_measurement_theta_max 79.3500
_cell_measurement_theta_min 2.4230
_cell_volume 2836.83(4)
_computing_cell_refinement 'CrysAlisPro 1.171.40.42a (Rigaku OD, 2019)'
_computing_data_collection 'CrysAlisPro 1.171.40.42a (Rigaku OD, 2019)'
_computing_data_reduction 'CrysAlisPro 1.171.40.42a (Rigaku OD, 2019)'
_computing_molecular_graphics 'Olex2 (Dolomanov et al., 2009)'
_computing_publication_material 'Olex2 (Dolomanov et al., 2009)'
_computing_structure_refinement 'ShelXL (Sheldrick, 2015)'
_computing_structure_solution 'ShelXT (Sheldrick, 2015)'
_diffrn_ambient_environment N~2~
_diffrn_ambient_temperature 100.0(1)
_diffrn_detector 'CCD plate'
_diffrn_detector_area_resol_mean 5.8140
_diffrn_detector_type 'Pilatus 300K'
_diffrn_measured_fraction_theta_full 0.999
_diffrn_measured_fraction_theta_max 0.986
_diffrn_measurement_details
;
List of Runs (angles in degrees, time in seconds):

  # Type    Start    End  Width  t~exp~   \w     \q     \k     \f   Frames
#--------------------------------------------------------------------------
  1  \w      1.00  33.00   0.50    0.17    --   34.00  96.00 116.03   64
  2  \w     29.00 120.00   0.50    0.17    --   54.00  81.00 101.51  182
  3  \w    120.00 175.00   0.50    0.68    --  110.00  77.00 120.00  110
  4  \w    131.00 168.00   0.50    0.68    --  110.00  77.00  60.00   74
  5  \w    118.00 175.00   0.50    0.68    --  110.00  77.00 150.00  114
  6  \w    121.00 175.00   0.50    0.68    --  110.00  77.00  30.00  108
  7  \w    120.00 176.00   0.50    0.68    --  110.00  77.00   0.00  112
  8  \w    125.00 176.00   0.50    0.68    --  110.00  77.00 -30.00  102
  9  \w     97.00 147.00   0.50    0.68    --  110.00  56.00 -17.60  100
 10  \w     94.00 138.00   0.50    0.68    --  110.00  57.00 -60.00   88
 11  \w     97.00 127.00   0.50    0.68    --  110.00  57.00 -30.00   60
 12  \w     97.00 178.00   0.50    0.68    --  110.00  57.00 -90.00  162
 13  \w     99.00 126.00   0.50    0.68    --  110.00  57.00-150.00   54
 14  \w     98.00 151.00   0.50    0.68    --  110.00  38.00-180.00  106
 15  \w     94.00 122.00   0.50    0.68    --  110.00  57.00-120.00   56
 16  \w    100.00 126.00   0.50    0.68    --  110.00  38.00-150.00   52
 17  \w     86.00 175.00   0.50    0.68    --  110.00  77.00-180.00  178
 18  \w     88.00 176.00   0.50    0.68    --  110.00  77.00 -60.00  176
 19  \w     95.00 149.00   0.50    0.68    --  110.00  57.00  60.00  108
 20  \w     98.00 126.00   0.50    0.68    --  110.00  38.00 150.00   56
 21  \w     98.00 145.00   0.50    0.68    --  110.00  38.00 120.00   94
 22  \w     94.00 134.00   0.50    0.68    --  110.00  57.00  30.00   80
 23  \w     86.00 114.00   0.50    0.68    --  110.00  77.00 120.00   56
 24  \w     86.00 171.00   0.50    0.68    --  110.00  77.00  90.00  170
 25  \w     86.00 112.00   0.50    0.68    --  110.00  77.00 150.00   52
 26  \w     86.00 116.00   0.50    0.68    --  110.00  77.00  60.00   60
 27  \w     86.00 114.00   0.50    0.68    --  110.00  77.00   0.00   56
 28  \w     86.00 112.00   0.50    0.68    --  110.00  77.00 -30.00   52
 29  \w     87.00 113.00   0.50    0.68    --  110.00  77.00  30.00   52
 30  \w     59.00  88.00   0.50    0.17    --   78.00  66.00  29.61   58
 31  \w     34.00 121.00   0.50    0.17    --   49.37  57.00 -60.00  174
 32  \w     62.00  98.00   0.50    0.68    --   86.00  79.00 -65.63   72
 33  \w     86.00 174.00   0.50    0.68    --  110.00  77.00-120.00  176
 34  \w     86.00 176.00   0.50    0.68    --  110.00  77.00-150.00  180
 35  \w     70.00  96.00   0.50    0.68    --  110.00 -99.00-120.00   52
 36  \w     61.00 102.00   0.50    0.68    --  110.00-125.00 -90.00   82
 37  \w     83.00 108.00   0.50    0.68    --  110.00 -99.00 -30.00   50
 38  \w     79.00 110.00   0.50    0.68    --  110.00 -99.00  60.00   62
 39  \w     79.00 110.00   0.50    0.68    --  110.00 -99.00 150.00   62
 40  \w     57.00 122.00   0.50    0.17    --   49.37-178.00 120.00  130
 41  \w     44.00  97.00   0.50    0.68    --  110.00 -99.00   0.00  106
 42  \w     48.00  76.00   0.50    0.68    --  110.00 -99.00 -30.00   56
 43  \w     45.00  92.00   0.50    0.68    --  110.00 -99.00 -60.00   94
 44  \w     41.00  90.00   0.50    0.68    --  110.00 -99.00-180.00   98
 45  \w     37.00 125.00   0.50    0.17    --   49.37  38.00 -60.00  176
 46  \w     34.00 121.00   0.50    0.17    --   49.37  57.00   0.00  174
 47  \w     34.00 121.00   0.50    0.17    --   49.37  57.00  30.00  174
 48  \w     37.00 125.00   0.50    0.17    --   49.37  38.00-120.00  176
 49  \w     30.00 120.00   0.50    0.17    --   54.00  79.00  44.96  180
 50  \w     25.00 116.00   0.50    0.17    --   50.00  80.00-107.59  182
 51  \w     29.00 120.00   0.50    0.17    --   54.00  80.00 -28.26  182
 52  \w     20.00  46.00   0.50    0.17    --   50.00  90.00 -73.30   52
 53  \w    -74.00  18.00   0.50    0.17    --  -38.00 102.00 129.21  184
 54  \w     28.00 121.00   0.50    0.17    --   54.00  82.00 165.28  186
 55  \w     45.00  75.00   0.50    0.68    --  110.00 -99.00  60.00   60
 56  \w     50.00  95.00   0.50    0.68    --  110.00 -99.00  90.00   90
 57  \w     46.00  73.00   0.50    0.68    --  110.00 -99.00 150.00   54
 58  \w    -93.00 -25.00   0.50    0.17    --  -26.00 156.00 175.55  136
 59  \w    -67.00   2.00   0.50    0.68    --  -70.00  57.00  30.00  138
 60  \w    -92.00 -24.00   0.50    0.17    --  -26.00 154.00 108.86  136
 61  \w   -125.00 -37.00   0.50    0.17    --  -49.87 -38.00 -90.00  176
 62  \w    -72.00 -44.00   0.50    0.68    --  -70.00 -82.00 -33.15   56
 63  \w    -71.00 -46.00   0.50    0.68    --  -70.00 -77.00 -90.00   50
 64  \w    -70.00 -43.00   0.50    0.68    --  -70.00 -83.00 -97.07   54
 65  \w    -76.00 -46.00   0.50    0.68    --  -70.00 -77.00   0.00   60
 66  \w    -72.00 -46.00   0.50    0.68    --  -70.00 -77.00  30.00   52
 67  \w    -77.00 -46.00   0.50    0.68    --  -70.00 -77.00  90.00   62
 68  \w    -81.00 -51.00   0.50    0.68    --  -70.00 -66.00 162.40   60
 69  \w    -92.00 -46.00   0.50    0.68    --  -70.00 -80.00 168.81   92
 70  \w    -85.00 -51.00   0.50    0.68    --  -70.00 -66.00  97.05   68
 71  \w    -96.00 -50.00   0.50    0.68    --  -70.00 -67.00 124.65   92
 72  \w   -133.00-102.00   0.50    0.68    --  -70.00 -66.00  97.05   62
 73  \w   -136.00 -46.00   0.50    0.68    --  -70.00 -77.00  60.00  180
 74  \w   -127.00-101.00   0.50    0.68    --  -70.00 -83.00 -97.07   52
 75  \w    -89.00 -47.00   0.50    0.68    --  -70.00 -75.00-159.21   84
 76  \w   -125.00 -37.00   0.50    0.17    --  -49.87 -38.00-180.00  176
 77  \w   -136.00 -47.00   0.50    0.68    --  -70.00 -74.00 -74.92  178
 78  \w   -136.00 -47.00   0.50    0.68    --  -70.00 -76.00-130.42  178
;
_diffrn_measurement_device 'four-circle diffractometer'
_diffrn_measurement_device_type 'XtaLAB Synergy, Dualflex, Pilatus 300K'
_diffrn_measurement_method '\w scans'
_diffrn_orient_matrix_type 'CrysAlisPro convention (1999,Acta A55,543-557)'
_diffrn_orient_matrix_UB_11 -0.0064746000
_diffrn_orient_matrix_UB_12 -0.0009342000
_diffrn_orient_matrix_UB_13 0.0804840000
_diffrn_orient_matrix_UB_21 -0.0842810000
_diffrn_orient_matrix_UB_22 -0.0051905000
_diffrn_orient_matrix_UB_23 -0.0307914000
_diffrn_orient_matrix_UB_31 0.0024470000
_diffrn_orient_matrix_UB_32 -0.1844264000
_diffrn_orient_matrix_UB_33 0.0004909000
_diffrn_radiation_monochromator mirror
_diffrn_radiation_probe x-ray
_diffrn_radiation_type CuK\a
_diffrn_radiation_wavelength 1.54184
_diffrn_reflns_av_R_equivalents 0.0475
_diffrn_reflns_av_unetI/netI 0.0173
_diffrn_reflns_Laue_measured_fraction_full 0.999
_diffrn_reflns_Laue_measured_fraction_max 0.986
_diffrn_reflns_limit_h_max 24
_diffrn_reflns_limit_h_min -24
_diffrn_reflns_limit_k_max 8
_diffrn_reflns_limit_k_min -10
_diffrn_reflns_limit_l_max 23
_diffrn_reflns_limit_l_min -23
_diffrn_reflns_number 84976
_diffrn_reflns_point_group_measured_fraction_full 0.999
_diffrn_reflns_point_group_measured_fraction_max 0.986
_diffrn_reflns_theta_full 67.684
_diffrn_reflns_theta_max 79.771
_diffrn_reflns_theta_min 2.426
_diffrn_source 'micro-focus sealed X-ray tube'
_diffrn_source_type 'PhotonJet (Cu) X-ray Source'
_exptl_absorpt_coefficient_mu 2.589
_exptl_absorpt_correction_T_max 1.000
_exptl_absorpt_correction_T_min 0.640
_exptl_absorpt_correction_type gaussian
_exptl_absorpt_process_details
;
CrysAlisPro 1.171.40.42a (Rigaku Oxford Diffraction, 2019)
Numerical absorption correction based on gaussian integration over
			a multifaceted crystal model
Empirical absorption correction using spherical harmonics,
 implemented in SCALE3 ABSPACK scaling algorithm.
;
_exptl_crystal_colour 'clear colourless'
_exptl_crystal_colour_lustre clear
_exptl_crystal_colour_primary colourless
_exptl_crystal_density_diffrn 1.320
_exptl_crystal_description plank
_exptl_crystal_F_000 1180
_exptl_crystal_size_max 0.225
_exptl_crystal_size_mid 0.082
_exptl_crystal_size_min 0.042
_refine_diff_density_max 0.538
_refine_diff_density_min -0.645
_refine_diff_density_rms 0.058
_refine_ls_extinction_method none
_refine_ls_goodness_of_fit_ref 1.044
_refine_ls_hydrogen_treatment mixed
_refine_ls_matrix_type full
_refine_ls_number_parameters 331
_refine_ls_number_reflns 6092
_refine_ls_number_restraints 1
_refine_ls_restrained_S_all 1.045
_refine_ls_R_factor_all 0.0362
_refine_ls_R_factor_gt 0.0347
_refine_ls_shift/su_max 0.001
_refine_ls_shift/su_mean 0.000
_refine_ls_structure_factor_coef Fsqd
_refine_ls_weighting_details 'w=1/[\s^2^(Fo^2^)+(0.0445P)^2^+2.4260P] where P=(Fo^2^+2Fc^2^)/3'
_refine_ls_weighting_scheme calc
_refine_ls_wR_factor_gt 0.0922
_refine_ls_wR_factor_ref 0.0933
_reflns_Friedel_coverage 0.000
_reflns_number_gt 5761
_reflns_number_total 6092
_reflns_threshold_expression 'I > 2\s(I)'
_cod_data_source_file d0sc02224a2.cif
_cod_data_source_block ca230619_2_1
_cod_depositor_comments
;Adding full bibliography for 1557999.cif.

 Adding full bibliography for 1557999.cif.
;
_cod_database_code 1557999
_shelx_shelxl_version_number 2018/3
_chemical_oxdiff_formula C28H30BrNO2Si
_shelx_space_group_comment
;
The symmetry employed for this shelxl refinement is uniquely defined
by the following loop, which should always be used as a source of
symmetry information in preference to the above space-group names.
They are only intended as comments.
;
_diffrn_oxdiff_digest_frames
;
0189204a43a5b5c0d87bd6a43b39bdbed808198dade
;
_reflns_odcompleteness_completeness 100.00
_reflns_odcompleteness_iscentric 1
_reflns_odcompleteness_theta 66.97
_olex2_refinement_description
;
1. Fixed Uiso
 At 1.2 times of:
  All C(H) groups, All C(H,H) groups, All N(H) groups
 At 1.5 times of:
  All C(H,H,H) groups
2. Restrained distances
 N1-H1
 0.93 with sigma of 0.02
3.a Ternary CH refined with riding coordinates:
 C8(H8)
3.b Secondary CH2 refined with riding coordinates:
 C10(H10A,H10B), C11(H11A,H11B), C13(H13A,H13B), C17(H17A,H17B), C2A(H2AA,
 H2AB), C3A(H3AA,H3AB)
3.c Aromatic/amide H refined with riding coordinates:
 C2(H2), C3(H3), C4(H4), C5(H5), C19(H19), C20(H20), C21(H21), C22(H22),
 C23(H23), C24(H24), C25(H25), C26(H26), C27(H27), C28(H28)
3.d Idealised Me refined as rotating group:
 C15(H15A,H15B,H15C), C16(H16A,H16B,H16C), C1A(H1AA,H1AB,H1AC)
;
_olex2_date_sample_data_collection 2019-06-28
_olex2_date_sample_submission 2019-06-27
_olex2_submission_original_sample_id ca230619_2_1
_olex2_submission_special_instructions 'No special instructions were received'
_oxdiff_exptl_absorpt_empirical_details
;
Empirical correction (ABSPACK) includes:
- Absorption correction using spherical harmonics
- Frame scaling
- Detector area scaling
;
_oxdiff_exptl_absorpt_empirical_full_max 1.485
_oxdiff_exptl_absorpt_empirical_full_min 0.703

loop_
_space_group_symop_operation_xyz
'x, y, z'
'-x, y+1/2, -z+1/2'
'-x, -y, -z'
'x, -y-1/2, z-1/2'

loop_
_atom_site_label
_atom_site_type_symbol
_atom_site_fract_x
_atom_site_fract_y
_atom_site_fract_z
_atom_site_U_iso_or_equiv
_atom_site_adp_type
_atom_site_occupancy
_atom_site_site_symmetry_order
_atom_site_calc_flag
_atom_site_refinement_flags_posn
_atom_site_refinement_flags_adp
_atom_site_refinement_flags_occupancy
_atom_site_disorder_assembly
_atom_site_disorder_group
Br1 Br 0.18321(2) 0.04918(3) 0.48636(2) 0.03955(8) Uani 1 1 d . . . . .
Si1 Si 0.70655(2) 0.18499(5) 0.77454(2) 0.02113(10) Uani 1 1 d . . . . .
O1 O 0.56227(7) 0.17497(16) 0.56728(7) 0.0304(3) Uani 1 1 d . . . . .
O2 O 0.60216(7) 0.40922(16) 0.62731(7) 0.0287(3) Uani 1 1 d . . . . .
N1 N 0.48341(8) 0.36391(18) 0.59009(8) 0.0259(3) Uani 1 1 d D . . . .
H1 H 0.4841(13) 0.454(2) 0.6155(12) 0.031 Uiso 1 1 d DR . . . .
C1 C 0.27806(10) 0.1451(2) 0.51890(10) 0.0266(3) Uani 1 1 d . . . . .
C2 C 0.29023(10) 0.2670(2) 0.57115(10) 0.0274(4) Uani 1 1 d . . . . .
H2 H 0.252768 0.301950 0.590341 0.033 Uiso 1 1 calc R . . . .
C3 C 0.33318(10) 0.0911(2) 0.49012(9) 0.0269(4) Uani 1 1 d . . . . .
H3 H 0.324046 0.008024 0.455502 0.032 Uiso 1 1 calc R . . . .
C4 C 0.35926(10) 0.3362(2) 0.59439(9) 0.0263(3) Uani 1 1 d . . . . .
H4 H 0.368316 0.417849 0.629737 0.032 Uiso 1 1 calc R . . . .
C5 C 0.40208(10) 0.1611(2) 0.51293(9) 0.0257(3) Uani 1 1 d . . . . .
H5 H 0.439207 0.125679 0.493362 0.031 Uiso 1 1 calc R . . . .
C6 C 0.41552(9) 0.2844(2) 0.56520(9) 0.0230(3) Uani 1 1 d . . . . .
C7 C 0.55041(9) 0.3033(2) 0.59206(9) 0.0243(3) Uani 1 1 d . . . . .
C8 C 0.67858(9) 0.3695(2) 0.63610(11) 0.0301(4) Uani 1 1 d . . . . .
H8 H 0.681993 0.266086 0.612482 0.036 Uiso 1 1 calc R . . . .
C9 C 0.72250(9) 0.3646(2) 0.71894(10) 0.0259(3) Uani 1 1 d . . . . .
C10 C 0.71417(12) 0.5000(3) 0.60100(14) 0.0480(6) Uani 1 1 d . . . . .
H10A H 0.700048 0.605824 0.613265 0.058 Uiso 1 1 calc R . . . .
H10B H 0.701284 0.488571 0.547053 0.058 Uiso 1 1 calc R . . . .
C11 C 0.71751(10) 0.5242(2) 0.76125(13) 0.0336(4) Uani 1 1 d . . . . .
H11A H 0.684993 0.602936 0.730515 0.040 Uiso 1 1 calc R . . . .
H11B H 0.705855 0.508227 0.808112 0.040 Uiso 1 1 calc R . . . .
C12 C 0.80378(10) 0.4164(3) 0.71879(13) 0.0359(4) Uani 1 1 d . . . . .
C13 C 0.79607(12) 0.4694(3) 0.63698(15) 0.0519(7) Uani 1 1 d . . . . .
H13A H 0.824157 0.566162 0.636365 0.062 Uiso 1 1 calc R . . . .
H13B H 0.813663 0.386032 0.610230 0.062 Uiso 1 1 calc R . . . .
C14 C 0.61554(9) 0.21179(19) 0.79523(9) 0.0213(3) Uani 1 1 d . . . . .
C15 C 0.70084(10) -0.0103(2) 0.72376(11) 0.0294(4) Uani 1 1 d . . . . .
H15A H 0.686789 -0.093461 0.752448 0.044 Uiso 1 1 calc GR . . . .
H15B H 0.747846 -0.035206 0.716976 0.044 Uiso 1 1 calc GR . . . .
H15C H 0.664952 -0.002201 0.675820 0.044 Uiso 1 1 calc GR . . . .
C16 C 0.77941(10) 0.1746(2) 0.86655(10) 0.0315(4) Uani 1 1 d . . . . .
H16A H 0.790031 0.280600 0.886672 0.047 Uiso 1 1 calc GR . . . .
H16B H 0.823113 0.128155 0.859357 0.047 Uiso 1 1 calc GR . . . .
H16C H 0.762396 0.109789 0.900742 0.047 Uiso 1 1 calc GR . . . .
C17 C 0.79953(12) 0.5579(3) 0.77118(16) 0.0464(6) Uani 1 1 d . . . . .
H17A H 0.830126 0.543409 0.822126 0.056 Uiso 1 1 calc R . . . .
H17B H 0.808593 0.661348 0.751870 0.056 Uiso 1 1 calc R . . . .
C18 C 0.86622(10) 0.2981(3) 0.74490(12) 0.0372(5) Uani 1 1 d . . . . .
C19 C 0.55089(9) 0.1439(2) 0.74935(9) 0.0224(3) Uani 1 1 d . . . . .
H19 H 0.552358 0.089996 0.706179 0.027 Uiso 1 1 calc R . . . .
C20 C 0.61077(10) 0.2912(2) 0.85993(10) 0.0259(3) Uani 1 1 d . . . . .
H20 H 0.652783 0.337046 0.891682 0.031 Uiso 1 1 calc R . . . .
C21 C 0.86330(12) 0.1523(3) 0.70765(12) 0.0412(5) Uani 1 1 d . . . . .
H21 H 0.823362 0.130229 0.666606 0.049 Uiso 1 1 calc R . . . .
C22 C 0.92774(11) 0.3291(3) 0.80467(14) 0.0455(5) Uani 1 1 d . . . . .
H22 H 0.931560 0.425799 0.830205 0.055 Uiso 1 1 calc R . . . .
C23 C 0.48450(9) 0.1552(2) 0.76674(10) 0.0252(3) Uani 1 1 d . . . . .
H23 H 0.442294 0.109469 0.735320 0.030 Uiso 1 1 calc R . . . .
C24 C 0.54457(10) 0.3032(2) 0.87776(10) 0.0276(4) Uani 1 1 d . . . . .
H24 H 0.542698 0.356833 0.920875 0.033 Uiso 1 1 calc R . . . .
C25 C 0.91882(14) 0.0393(3) 0.73064(15) 0.0512(6) Uani 1 1 d . . . . .
H25 H 0.915157 -0.058297 0.705847 0.061 Uiso 1 1 calc R . . . .
C26 C 0.98396(11) 0.2155(4) 0.82663(15) 0.0521(7) Uani 1 1 d . . . . .
H26 H 1.024976 0.237829 0.866488 0.062 Uiso 1 1 calc R . . . .
C27 C 0.48150(10) 0.2350(2) 0.83120(10) 0.0266(3) Uani 1 1 d . . . . .
H27 H 0.437279 0.242665 0.843062 0.032 Uiso 1 1 calc R . . . .
C28 C 0.97928(13) 0.0716(3) 0.79008(15) 0.0523(7) Uani 1 1 d . . . . .
H28 H 1.016671 -0.003593 0.805326 0.063 Uiso 1 1 calc R . . . .
C1A C 0.99573(19) 0.6672(5) 0.9217(2) 0.0837(10) Uani 1 1 d . . . . .
H1AA H 0.971517 0.705633 0.872360 0.126 Uiso 1 1 calc GR . . . .
H1AB H 0.960085 0.622162 0.943501 0.126 Uiso 1 1 calc GR . . . .
H1AC H 1.030874 0.586583 0.918966 0.126 Uiso 1 1 calc GR . . . .
C2A C 1.03398(16) 0.8022(5) 0.96877(18) 0.0770(10) Uani 1 1 d . . . . .
H2AA H 1.069014 0.849008 0.945856 0.092 Uiso 1 1 calc R . . . .
H2AB H 1.061081 0.761464 1.017528 0.092 Uiso 1 1 calc R . . . .
C3A C 0.98129(16) 0.9310(5) 0.97865(16) 0.0738(10) Uani 1 1 d . . . . .
H3AA H 0.952156 0.966987 0.929758 0.089 Uiso 1 1 calc R . . . .
H3AB H 0.948054 0.885346 1.004136 0.089 Uiso 1 1 calc R . . . .

loop_
_atom_site_aniso_label
_atom_site_aniso_U_11
_atom_site_aniso_U_22
_atom_site_aniso_U_33
_atom_site_aniso_U_23
_atom_site_aniso_U_13
_atom_site_aniso_U_12
Br1 0.03302(12) 0.04019(14) 0.04379(14) -0.00515(9) 0.00831(9) -0.00894(8)
Si1 0.0208(2) 0.0190(2) 0.0248(2) 0.00159(16) 0.00835(17) 0.00009(16)
O1 0.0308(6) 0.0327(7) 0.0291(6) -0.0027(5) 0.0109(5) 0.0090(5)
O2 0.0214(6) 0.0281(6) 0.0360(7) 0.0019(5) 0.0073(5) 0.0047(5)
N1 0.0243(7) 0.0224(7) 0.0303(7) -0.0044(6) 0.0068(6) 0.0038(6)
C1 0.0279(8) 0.0247(9) 0.0254(8) 0.0024(7) 0.0046(7) -0.0012(7)
C2 0.0281(8) 0.0291(9) 0.0267(8) -0.0004(7) 0.0105(7) 0.0030(7)
C3 0.0363(9) 0.0214(8) 0.0223(8) -0.0015(6) 0.0072(7) 0.0017(7)
C4 0.0296(9) 0.0261(9) 0.0230(8) -0.0038(6) 0.0074(7) 0.0041(7)
C5 0.0312(9) 0.0244(8) 0.0224(8) 0.0010(6) 0.0093(7) 0.0056(7)
C6 0.0259(8) 0.0216(8) 0.0210(7) 0.0019(6) 0.0055(6) 0.0045(6)
C7 0.0260(8) 0.0270(9) 0.0205(7) 0.0042(6) 0.0074(6) 0.0061(7)
C8 0.0217(8) 0.0361(10) 0.0349(9) 0.0116(8) 0.0119(7) 0.0075(7)
C9 0.0197(7) 0.0232(8) 0.0362(9) 0.0052(7) 0.0103(7) -0.0002(6)
C10 0.0334(10) 0.0590(14) 0.0547(13) 0.0335(12) 0.0176(10) 0.0088(10)
C11 0.0261(9) 0.0199(8) 0.0524(12) 0.0014(8) 0.0075(8) -0.0028(7)
C12 0.0212(8) 0.0351(10) 0.0532(12) 0.0167(9) 0.0135(8) -0.0005(7)
C13 0.0306(10) 0.0646(16) 0.0652(15) 0.0399(13) 0.0212(10) 0.0059(10)
C14 0.0242(8) 0.0178(7) 0.0236(8) 0.0023(6) 0.0094(6) -0.0008(6)
C15 0.0320(9) 0.0233(8) 0.0366(9) -0.0019(7) 0.0157(8) 0.0024(7)
C16 0.0260(9) 0.0356(10) 0.0312(9) 0.0040(8) 0.0056(7) -0.0015(7)
C17 0.0286(10) 0.0274(10) 0.0794(17) 0.0066(10) 0.0095(10) -0.0062(8)
C18 0.0223(8) 0.0451(12) 0.0479(11) 0.0200(9) 0.0163(8) 0.0034(8)
C19 0.0262(8) 0.0199(8) 0.0218(7) 0.0010(6) 0.0079(6) -0.0012(6)
C20 0.0276(8) 0.0243(8) 0.0268(8) -0.0038(7) 0.0092(7) -0.0043(7)
C21 0.0311(10) 0.0558(13) 0.0423(11) 0.0095(10) 0.0197(9) 0.0115(9)
C22 0.0253(9) 0.0500(13) 0.0614(14) 0.0151(11) 0.0123(9) -0.0028(9)
C23 0.0221(8) 0.0246(8) 0.0286(8) 0.0030(7) 0.0066(6) -0.0010(6)
C24 0.0346(9) 0.0227(8) 0.0296(9) -0.0035(7) 0.0158(7) -0.0017(7)
C25 0.0441(13) 0.0647(16) 0.0533(14) 0.0105(12) 0.0276(11) 0.0225(11)
C26 0.0220(9) 0.0751(18) 0.0587(14) 0.0273(13) 0.0110(9) 0.0037(10)
C27 0.0265(8) 0.0223(8) 0.0355(9) 0.0047(7) 0.0157(7) 0.0027(7)
C28 0.0358(11) 0.0682(17) 0.0600(15) 0.0239(13) 0.0252(11) 0.0226(11)
C1A 0.0589(18) 0.112(3) 0.074(2) 0.009(2) 0.0100(16) 0.0000(19)
C2A 0.0465(15) 0.121(3) 0.0583(17) 0.0173(18) 0.0055(13) 0.0011(17)
C3A 0.0476(15) 0.125(3) 0.0503(16) 0.0337(17) 0.0169(12) 0.0139(16)

loop_
_atom_type_symbol
_atom_type_description
_atom_type_scat_dispersion_real
_atom_type_scat_dispersion_imag
_atom_type_scat_source
C C 0.0181 0.0091 'International Tables Vol C Tables 4.2.6.8 and 6.1.1.4'
H H 0.0000 0.0000 'International Tables Vol C Tables 4.2.6.8 and 6.1.1.4'
Br Br -0.6763 1.2805 'International Tables Vol C Tables 4.2.6.8 and 6.1.1.4'
N N 0.0311 0.0180 'International Tables Vol C Tables 4.2.6.8 and 6.1.1.4'
O O 0.0492 0.0322 'International Tables Vol C Tables 4.2.6.8 and 6.1.1.4'
Si Si 0.2541 0.3302 'International Tables Vol C Tables 4.2.6.8 and 6.1.1.4'

loop_
_exptl_crystal_face_index_h
_exptl_crystal_face_index_k
_exptl_crystal_face_index_l
_exptl_crystal_face_perp_dist
-1 0 0 0.0270
1 0 0 0.0153
0 -1 0 0.1108
-1 2 0 0.1073
0 0 1 0.0387
0 0 -1 0.0315
10 -3 -5 0.0709
7 4 -4 0.1042
4 0 10 0.0333
3 -2 10 0.0478
-7 0 11 0.0432
11 2 2 0.0459

loop_
_geom_angle_atom_site_label_1
_geom_angle_atom_site_label_2
_geom_angle_atom_site_label_3
_geom_angle
_geom_angle_site_symmetry_1
_geom_angle_site_symmetry_3
_geom_angle_publ_flag
C14 Si1 C9 108.43(7) . . ?
C15 Si1 C9 114.03(8) . . ?
C15 Si1 C14 106.36(8) . . ?
C15 Si1 C16 110.12(9) . . ?
C16 Si1 C9 110.22(8) . . ?
C16 Si1 C14 107.38(8) . . ?
C7 O2 C8 118.21(14) . . ?
C6 N1 H1 116.7(15) . . ?
C7 N1 H1 115.4(15) . . ?
C7 N1 C6 126.59(15) . . ?
C2 C1 Br1 119.14(14) . . ?
C3 C1 Br1 119.46(14) . . ?
C3 C1 C2 121.41(17) . . ?
C1 C2 H2 120.6 . . ?
C1 C2 C4 118.74(16) . . ?
C4 C2 H2 120.6 . . ?
C1 C3 H3 120.1 . . ?
C1 C3 C5 119.87(16) . . ?
C5 C3 H3 120.1 . . ?
C2 C4 H4 119.7 . . ?
C2 C4 C6 120.66(16) . . ?
C6 C4 H4 119.7 . . ?
C3 C5 H5 120.1 . . ?
C3 C5 C6 119.75(16) . . ?
C6 C5 H5 120.1 . . ?
C4 C6 N1 117.13(15) . . ?
C5 C6 N1 123.29(15) . . ?
C5 C6 C4 119.57(16) . . ?
O1 C7 O2 125.25(16) . . ?
O1 C7 N1 126.30(17) . . ?
O2 C7 N1 108.44(15) . . ?
O2 C8 H8 110.0 . . ?
O2 C8 C9 111.07(14) . . ?
O2 C8 C10 109.87(15) . . ?
C9 C8 H8 110.0 . . ?
C10 C8 H8 110.0 . . ?
C10 C8 C9 105.74(17) . . ?
C8 C9 Si1 116.52(13) . . ?
C8 C9 C11 113.03(15) . . ?
C8 C9 C12 103.81(14) . . ?
C11 C9 Si1 110.84(13) . . ?
C11 C9 C12 88.14(14) . . ?
C12 C9 Si1 121.22(12) . . ?
C8 C10 H10A 111.3 . . ?
C8 C10 H10B 111.3 . . ?
C8 C10 C13 102.28(16) . . ?
H10A C10 H10B 109.2 . . ?
C13 C10 H10A 111.3 . . ?
C13 C10 H10B 111.3 . . ?
C9 C11 H11A 113.5 . . ?
C9 C11 H11B 113.5 . . ?
H11A C11 H11B 110.8 . . ?
C17 C11 C9 90.67(15) . . ?
C17 C11 H11A 113.5 . . ?
C17 C11 H11B 113.5 . . ?
C13 C12 C9 104.88(16) . . ?
C17 C12 C9 88.95(15) . . ?
C17 C12 C13 113.22(19) . . ?
C18 C12 C9 119.33(16) . . ?
C18 C12 C13 110.34(18) . . ?
C18 C12 C17 118.13(19) . . ?
C10 C13 C12 106.12(17) . . ?
C10 C13 H13A 110.5 . . ?
C10 C13 H13B 110.5 . . ?
C12 C13 H13A 110.5 . . ?
C12 C13 H13B 110.5 . . ?
H13A C13 H13B 108.7 . . ?
C19 C14 Si1 121.45(12) . . ?
C19 C14 C20 117.15(15) . . ?
C20 C14 Si1 121.26(13) . . ?
Si1 C15 H15A 109.5 . . ?
Si1 C15 H15B 109.5 . . ?
Si1 C15 H15C 109.5 . . ?
H15A C15 H15B 109.5 . . ?
H15A C15 H15C 109.5 . . ?
H15B C15 H15C 109.5 . . ?
Si1 C16 H16A 109.5 . . ?
Si1 C16 H16B 109.5 . . ?
Si1 C16 H16C 109.5 . . ?
H16A C16 H16B 109.5 . . ?
H16A C16 H16C 109.5 . . ?
H16B C16 H16C 109.5 . . ?
C11 C17 C12 91.00(16) . . ?
C11 C17 H17A 113.5 . . ?
C11 C17 H17B 113.5 . . ?
C12 C17 H17A 113.5 . . ?
C12 C17 H17B 113.5 . . ?
H17A C17 H17B 110.8 . . ?
C21 C18 C12 119.54(19) . . ?
C22 C18 C12 122.6(2) . . ?
C22 C18 C21 117.8(2) . . ?
C14 C19 H19 119.2 . . ?
C23 C19 C14 121.70(15) . . ?
C23 C19 H19 119.2 . . ?
C14 C20 H20 119.2 . . ?
C24 C20 C14 121.54(16) . . ?
C24 C20 H20 119.2 . . ?
C18 C21 H21 119.3 . . ?
C25 C21 C18 121.3(2) . . ?
C25 C21 H21 119.3 . . ?
C18 C22 H22 119.8 . . ?
C18 C22 C26 120.4(3) . . ?
C26 C22 H22 119.8 . . ?
C19 C23 H23 120.1 . . ?
C27 C23 C19 119.81(16) . . ?
C27 C23 H23 120.1 . . ?
C20 C24 H24 120.0 . . ?
C27 C24 C20 119.96(16) . . ?
C27 C24 H24 120.0 . . ?
C21 C25 H25 119.9 . . ?
C28 C25 C21 120.1(3) . . ?
C28 C25 H25 119.9 . . ?
C22 C26 H26 119.6 . . ?
C28 C26 C22 120.8(2) . . ?
C28 C26 H26 119.6 . . ?
C23 C27 H27 120.1 . . ?
C24 C27 C23 119.84(16) . . ?
C24 C27 H27 120.1 . . ?
C25 C28 H28 120.2 . . ?
C26 C28 C25 119.5(2) . . ?
C26 C28 H28 120.2 . . ?
H1AA C1A H1AB 109.5 . . ?
H1AA C1A H1AC 109.5 . . ?
H1AB C1A H1AC 109.5 . . ?
C2A C1A H1AA 109.5 . . ?
C2A C1A H1AB 109.5 . . ?
C2A C1A H1AC 109.5 . . ?
C1A C2A H2AA 109.1 . . ?
C1A C2A H2AB 109.1 . . ?
C1A C2A C3A 112.4(3) . . ?
H2AA C2A H2AB 107.9 . . ?
C3A C2A H2AA 109.1 . . ?
C3A C2A H2AB 109.1 . . ?
C2A C3A H3AA 109.0 . . ?
C2A C3A H3AB 109.0 . . ?
C3A C3A C2A 112.9(3) 3_777 . ?
C3A C3A H3AA 109.0 3_777 . ?
C3A C3A H3AB 109.0 3_777 . ?
H3AA C3A H3AB 107.8 . . ?

loop_
_geom_bond_atom_site_label_1
_geom_bond_atom_site_label_2
_geom_bond_distance
_geom_bond_site_symmetry_2
_geom_bond_publ_flag
Br1 C1 1.9067(18) . ?
Si1 C9 1.8959(18) . ?
Si1 C14 1.8893(17) . ?
Si1 C15 1.8732(19) . ?
Si1 C16 1.8751(19) . ?
O1 C7 1.213(2) . ?
O2 C7 1.347(2) . ?
O2 C8 1.453(2) . ?
N1 H1 0.890(16) . ?
N1 C6 1.407(2) . ?
N1 C7 1.361(2) . ?
C1 C2 1.382(3) . ?
C1 C3 1.381(3) . ?
C2 H2 0.9300 . ?
C2 C4 1.385(3) . ?
C3 H3 0.9300 . ?
C3 C5 1.385(3) . ?
C4 H4 0.9300 . ?
C4 C6 1.399(2) . ?
C5 H5 0.9300 . ?
C5 C6 1.391(2) . ?
C8 H8 0.9800 . ?
C8 C9 1.533(3) . ?
C8 C10 1.525(3) . ?
C9 C11 1.566(3) . ?
C9 C12 1.605(2) . ?
C10 H10A 0.9700 . ?
C10 H10B 0.9700 . ?
C10 C13 1.530(3) . ?
C11 H11A 0.9700 . ?
C11 H11B 0.9700 . ?
C11 C17 1.542(3) . ?
C12 C13 1.555(3) . ?
C12 C17 1.550(3) . ?
C12 C18 1.514(3) . ?
C13 H13A 0.9700 . ?
C13 H13B 0.9700 . ?
C14 C19 1.401(2) . ?
C14 C20 1.403(2) . ?
C15 H15A 0.9600 . ?
C15 H15B 0.9600 . ?
C15 H15C 0.9600 . ?
C16 H16A 0.9600 . ?
C16 H16B 0.9600 . ?
C16 H16C 0.9600 . ?
C17 H17A 0.9700 . ?
C17 H17B 0.9700 . ?
C18 C21 1.395(3) . ?
C18 C22 1.391(3) . ?
C19 H19 0.9300 . ?
C19 C23 1.392(2) . ?
C20 H20 0.9300 . ?
C20 C24 1.393(2) . ?
C21 H21 0.9300 . ?
C21 C25 1.389(3) . ?
C22 H22 0.9300 . ?
C22 C26 1.400(3) . ?
C23 H23 0.9300 . ?
C23 C27 1.390(3) . ?
C24 H24 0.9300 . ?
C24 C27 1.386(3) . ?
C25 H25 0.9300 . ?
C25 C28 1.377(4) . ?
C26 H26 0.9300 . ?
C26 C28 1.372(4) . ?
C27 H27 0.9300 . ?
C28 H28 0.9300 . ?
C1A H1AA 0.9600 . ?
C1A H1AB 0.9600 . ?
C1A H1AC 0.9600 . ?
C1A C2A 1.485(5) . ?
C2A H2AA 0.9700 . ?
C2A H2AB 0.9700 . ?
C2A C3A 1.516(5) . ?
C3A C3A 1.465(8) 3_777 ?
C3A H3AA 0.9700 . ?
C3A H3AB 0.9700 . ?

loop_
_exptl_oxdiff_crystal_face_indexfrac_h
_exptl_oxdiff_crystal_face_indexfrac_k
_exptl_oxdiff_crystal_face_indexfrac_l
_exptl_oxdiff_crystal_face_x
_exptl_oxdiff_crystal_face_y
_exptl_oxdiff_crystal_face_z
-1.0001 0.0002 0.0002 0.0065 0.0843 -0.0025
1.0001 -0.0002 -0.0002 -0.0065 -0.0843 0.0025
-0.0001 -1.0001 0.0019 0.0011 0.0051 0.1844
-0.9998 2.0003 -0.0035 0.0043 0.0740 -0.3714
0.0002 0.0002 0.9998 0.0805 -0.0308 0.0005
-0.0002 -0.0002 -0.9998 -0.0805 0.0308 -0.0005
9.7383 -3.0896 -5.3577 -0.4914 -0.6397 0.5910
6.8592 4.4055 -3.9405 -0.3657 -0.4796 -0.7976
3.5073 0.0244 10.1452 0.7938 -0.6081 0.0091
3.4594 -1.5053 9.6939 0.7592 -0.5822 0.2908
-7.4910 -0.2313 11.2999 0.9582 0.2846 0.0299
10.6352 1.5882 1.8290 0.0769 -0.9609 -0.2660
